data_4080107
loop_
_publ_author_name
'Derrah, Eric J.'
'Martin, Carmen'
'Mallet-Ladeira, Sonia'
'Miqueu, Karinne'
'Bouhadir, Ghenwa'
'Bourissou, Didier'

_publ_section_title
;
 Chelating Assistance of P--C and P--H Bond Activation at Palladium and
 Nickel: Straightforward Access to Diverse Pincer Complexes from a
 Diphosphine--Phosphine Oxide
;
_journal_issue 4
_journal_name_full Organometallics
_journal_page_first 1121
_journal_paper_doi 10.1021/om400042v
_journal_volume 32
_journal_year 2013
_chemical_compound_source 'synthesis as described'
_chemical_formula_moiety 'C38 H45 O7 P3 Pd2, C H2 Cl2 '
_chemical_formula_sum 'C39 H47 Cl2 O7 P3 Pd2'
_chemical_formula_weight 1004.38
_chemical_name_systematic
;
 ?
;
_space_group_IT_number 14
_symmetry_cell_setting monoclinic
_symmetry_Int_Tables_number 14
_symmetry_space_group_name_Hall '-P 2ybc'
_symmetry_space_group_name_H-M 'P 1 21/c 1'
_atom_sites_solution_hydrogens geom
_atom_sites_solution_primary direct
_atom_sites_solution_secondary difmap
_cell_angle_alpha 90
_cell_angle_beta 96.647(2)
_cell_angle_gamma 90
_cell_formula_units_Z 4
_cell_length_a 14.3667(5)
_cell_length_b 10.5128(4)
_cell_length_c 27.3848(9)
_cell_measurement_reflns_used 7954
_cell_measurement_temperature 193(2)
_cell_measurement_theta_max 30.25
_cell_measurement_theta_min 2.23
_cell_measurement_wavelength 0.71073
_cell_volume 4108.2(3)
_computing_cell_refinement 'Bruker SAINT'
_computing_data_collection 'Bruker APEX2'
_computing_data_reduction 'Bruker SAINT'
_computing_molecular_graphics 'Ortep-3 for Windows (Farrugia, 1997)'
_computing_publication_material 'WinGX publication routines (Farrugia, 1999)'
_computing_structure_refinement 'SHELXL-97 (Sheldrick, 2008)'
_computing_structure_solution 'SHELXS-97 (Sheldrick, 2008)'
_diffrn_ambient_temperature 193(2)
_diffrn_measured_fraction_theta_full 0.987
_diffrn_measured_fraction_theta_max 0.987
_diffrn_measurement_device_type 'Bruker Kappa APEX II Quazar'
_diffrn_measurement_method 'phi and omega scans'
_diffrn_radiation_monochromator 'multilayer optics'
_diffrn_radiation_probe x-ray
_diffrn_radiation_source 'microfocus sealed tube'
_diffrn_radiation_type MoK\a
_diffrn_radiation_wavelength 0.71073
_diffrn_reflns_av_R_equivalents 0.0432
_diffrn_reflns_av_unetI/netI 0.0485
_diffrn_reflns_limit_h_max 17
_diffrn_reflns_limit_h_min -17
_diffrn_reflns_limit_k_max 13
_diffrn_reflns_limit_k_min -11
_diffrn_reflns_limit_l_max 33
_diffrn_reflns_limit_l_min -33
_diffrn_reflns_number 28880
_diffrn_reflns_theta_full 26.37
_diffrn_reflns_theta_max 26.37
_diffrn_reflns_theta_min 5.2
_diffrn_standards_decay_% 0
_diffrn_standards_interval_count 0
_diffrn_standards_interval_time 0
_diffrn_standards_number 0
_exptl_absorpt_coefficient_mu 1.169
_exptl_absorpt_correction_T_max 0.9547
_exptl_absorpt_correction_T_min 0.8350
_exptl_absorpt_correction_type multi-scan
_exptl_absorpt_process_details 'SADABS (Bruker-AXS)'
_exptl_crystal_colour yellow
_exptl_crystal_density_diffrn 1.624
_exptl_crystal_density_method 'not measured'
_exptl_crystal_description block
_exptl_crystal_F_000 2032
_exptl_crystal_size_max 0.16
_exptl_crystal_size_mid 0.12
_exptl_crystal_size_min 0.04
_refine_diff_density_max 1.093
_refine_diff_density_min -0.592
_refine_diff_density_rms 0.08
_refine_ls_extinction_method none
_refine_ls_goodness_of_fit_ref 1.013
_refine_ls_hydrogen_treatment mixed
_refine_ls_matrix_type full
_refine_ls_number_parameters 588
_refine_ls_number_reflns 8277
_refine_ls_number_restraints 175
_refine_ls_restrained_S_all 1.014
_refine_ls_R_factor_all 0.0588
_refine_ls_R_factor_gt 0.0354
_refine_ls_shift/su_max 0.004
_refine_ls_shift/su_mean 0
_refine_ls_structure_factor_coef Fsqd
_refine_ls_weighting_details 'calc w=1/[\s^2^(Fo^2^)+(0.0326P)^2^+2.7157P] where P=(Fo^2^+2Fc^2^)/3'
_refine_ls_weighting_scheme calc
_refine_ls_wR_factor_gt 0.0738
_refine_ls_wR_factor_ref 0.0824
_reflns_number_gt 6113
_reflns_number_total 8277
_reflns_threshold_expression >2sigma(I)
_cod_data_source_file om400042v_si_002.cif
_cod_data_source_block 6
_cod_original_sg_symbol_H-M 'P 21/c'
_cod_database_code 4080107

loop_
_symmetry_equiv_pos_as_xyz
'x, y, z'
'-x, y+1/2, -z+1/2'
'-x, -y, -z'
'x, -y-1/2, z-1/2'

loop_
_atom_site_label
_atom_site_type_symbol
_atom_site_fract_x
_atom_site_fract_y
_atom_site_fract_z
_atom_site_U_iso_or_equiv
_atom_site_adp_type
_atom_site_occupancy
_atom_site_symmetry_multiplicity
_atom_site_calc_flag
_atom_site_refinement_flags
_atom_site_disorder_assembly
_atom_site_disorder_group
C1 C 0.3974(2) 0.4982(3) 0.11237(11) 0.0257(7) Uani 1 1 d . . .
C2 C 0.3727(2) 0.6100(3) 0.08688(12) 0.0332(8) Uani 1 1 d . . .
H2 H 0.3159 0.6522 0.0915 0.04 Uiso 1 1 calc R . .
C3 C 0.4310(3) 0.6596(3) 0.05480(13) 0.0362(9) Uani 1 1 d . . .
H3 H 0.4143 0.736 0.0374 0.043 Uiso 1 1 calc R . .
C4 C 0.5138(3) 0.5978(4) 0.04810(13) 0.0389(9) Uani 1 1 d . . .
H4 H 0.5538 0.6322 0.0262 0.047 Uiso 1 1 calc R . .
C5 C 0.5383(3) 0.4868(4) 0.07306(13) 0.0392(9) Uani 1 1 d . . .
H5 H 0.5951 0.4449 0.0683 0.047 Uiso 1 1 calc R . .
C6 C 0.4801(2) 0.4363(3) 0.10510(12) 0.0310(8) Uani 1 1 d . . .
H6 H 0.4968 0.3593 0.1221 0.037 Uiso 1 1 calc R . .
C7 C 0.3627(2) 0.5212(3) 0.21435(11) 0.0244(7) Uani 1 1 d . . .
C8 C 0.4227(2) 0.6248(3) 0.21145(13) 0.0309(8) Uani 1 1 d . . .
H8 H 0.4455 0.6433 0.181 0.037 Uiso 1 1 calc R . .
C9 C 0.4497(3) 0.7007(3) 0.25146(14) 0.0381(9) Uani 1 1 d . . .
H9 H 0.4914 0.77 0.2489 0.046 Uiso 1 1 calc R . .
C10 C 0.4157(3) 0.6752(4) 0.29513(15) 0.0468(10) Uani 1 1 d . . .
H10 H 0.4328 0.7283 0.3228 0.056 Uiso 1 1 calc R . .
C11 C 0.3569(3) 0.5731(4) 0.29931(13) 0.0425(10) Uani 1 1 d . . .
H11 H 0.3341 0.5576 0.33 0.051 Uiso 1 1 calc R . .
C12 C 0.3298(2) 0.4917(3) 0.25989(12) 0.0275(7) Uani 1 1 d . A .
C13 C 0.1377(2) 0.4016(4) 0.25662(14) 0.0412(9) Uani 1 1 d . A .
H13 H 0.1304 0.4251 0.221 0.049 Uiso 1 1 calc R . .
C14 C 0.1137(3) 0.5209(5) 0.28341(19) 0.0796(17) Uani 1 1 d . . .
H14A H 0.049 0.5458 0.2723 0.119 Uiso 1 1 calc R . .
H14B H 0.1563 0.5896 0.2764 0.119 Uiso 1 1 calc R . .
H14C H 0.1202 0.5044 0.3189 0.119 Uiso 1 1 calc R . .
C15 C 0.0674(3) 0.2946(6) 0.2611(2) 0.0759(16) Uani 1 1 d . . .
H15A H 0.0596 0.2813 0.2958 0.114 Uiso 1 1 calc R . .
H15B H 0.0905 0.2161 0.2474 0.114 Uiso 1 1 calc R . .
H15C H 0.0069 0.3176 0.2429 0.114 Uiso 1 1 calc R . .
C16 C 0.2840(3) 0.3269(4) 0.33823(13) 0.0389(9) Uani 1 1 d . A .
H16 H 0.270(3) 0.402(4) 0.3525(14) 0.047 Uiso 1 1 d . . .
C17 C 0.3872(3) 0.2951(4) 0.35197(14) 0.0466(10) Uani 1 1 d . . .
H17A H 0.4021 0.2981 0.3878 0.07 Uiso 1 1 calc R . .
H17B H 0.4259 0.3571 0.3368 0.07 Uiso 1 1 calc R . .
H17C H 0.3999 0.2096 0.3401 0.07 Uiso 1 1 calc R . .
C18 C 0.2226(3) 0.2247(5) 0.35798(15) 0.0577(12) Uani 1 1 d . . .
H18A H 0.2247 0.1472 0.3382 0.087 Uiso 1 1 calc R . .
H18B H 0.1579 0.2554 0.3561 0.087 Uiso 1 1 calc R . .
H18C H 0.2459 0.206 0.3923 0.087 Uiso 1 1 calc R . .
C19 C 0.3138(3) 0.0078(4) 0.26441(15) 0.0435(10) Uani 1 1 d D . .
H19 H 0.343(2) 0.004(4) 0.2965(6) 0.052 Uiso 1 1 d D . .
C20 C 0.3553(3) -0.0151(3) 0.22044(15) 0.0397(9) Uani 1 1 d D . .
H20 H 0.4176(10) -0.025(4) 0.2155(13) 0.048 Uiso 1 1 d D . .
C21 C 0.2908(3) -0.0879(4) 0.18830(16) 0.0473(10) Uani 1 1 d . . .
C22 C 0.2205(3) -0.0507(4) 0.25741(16) 0.0497(11) Uani 1 1 d . . .
C23 C 0.3527(3) 0.0232(4) 0.05468(14) 0.0356(9) Uani 1 1 d . . .
H23 H 0.313(3) -0.039(4) 0.0530(13) 0.043 Uiso 1 1 d . . .
C24 C 0.4316(3) 0.0415(4) 0.08952(14) 0.0355(9) Uani 1 1 d D . .
H24 H 0.450(2) -0.007(3) 0.1173(8) 0.043 Uiso 1 1 d D . .
C25 C 0.4998(3) 0.1142(4) 0.06693(15) 0.0406(9) Uani 1 1 d . . .
C26 C 0.3738(3) 0.0827(4) 0.00904(15) 0.0444(10) Uani 1 1 d . . .
P3 P 0.17428(6) 0.25125(9) 0.07900(3) 0.0323(2) Uani 1 1 d D . .
C27 C 0.0785(10) 0.1366(11) 0.0832(4) 0.049(2) Uani 0.593(7) 1 d PDU A 1
H27 H 0.019 0.1746 0.0669 0.059 Uiso 0.593(7) 1 calc PR A 1
C28 C 0.0666(9) 0.1105(11) 0.1360(4) 0.062(2) Uani 0.593(7) 1 d PDU A 1
H28A H 0.0197 0.0434 0.1378 0.092 Uiso 0.593(7) 1 calc PR A 1
H28B H 0.0456 0.1882 0.1513 0.092 Uiso 0.593(7) 1 calc PR A 1
H28C H 0.1265 0.083 0.1535 0.092 Uiso 0.593(7) 1 calc PR A 1
C29 C 0.0980(9) 0.0141(10) 0.0562(4) 0.063(2) Uani 0.593(7) 1 d PDU A 1
H29A H 0.1557 -0.025 0.072 0.095 Uiso 0.593(7) 1 calc PR A 1
H29B H 0.1052 0.0338 0.0218 0.095 Uiso 0.593(7) 1 calc PR A 1
H29C H 0.0455 -0.045 0.0574 0.095 Uiso 0.593(7) 1 calc PR A 1
C30 C 0.1683(6) 0.2972(11) 0.0131(3) 0.0460(19) Uani 0.593(7) 1 d PDU A 1
H30 H 0.1848 0.2187 -0.0047 0.055 Uiso 0.593(7) 1 calc PR A 1
C31 C 0.2444(7) 0.3934(11) 0.0060(4) 0.051(2) Uani 0.593(7) 1 d PDU A 1
H31A H 0.2446 0.4105 -0.0292 0.076 Uiso 0.593(7) 1 calc PR A 1
H31B H 0.3055 0.3592 0.0194 0.076 Uiso 0.593(7) 1 calc PR A 1
H31C H 0.2323 0.4725 0.023 0.076 Uiso 0.593(7) 1 calc PR A 1
C32 C 0.0723(6) 0.3360(8) -0.0103(3) 0.065(2) Uani 0.593(7) 1 d PDU A 1
H32A H 0.0514 0.4113 0.0065 0.097 Uiso 0.593(7) 1 calc PR A 1
H32B H 0.0281 0.2661 -0.0076 0.097 Uiso 0.593(7) 1 calc PR A 1
H32C H 0.075 0.356 -0.0451 0.097 Uiso 0.593(7) 1 calc PR A 1
C27' C 0.0783(15) 0.1468(16) 0.0959(6) 0.050(2) Uani 0.407(7) 1 d PDU A 2
H27' H 0.0171 0.1769 0.0786 0.06 Uiso 0.407(7) 1 calc PR A 2
C28' C 0.0746(13) 0.1511(16) 0.1515(6) 0.057(3) Uani 0.407(7) 1 d PDU A 2
H28D H 0.039 0.0779 0.1614 0.085 Uiso 0.407(7) 1 calc PR A 2
H28E H 0.044 0.2299 0.1601 0.085 Uiso 0.407(7) 1 calc PR A 2
H28F H 0.1384 0.1482 0.1685 0.085 Uiso 0.407(7) 1 calc PR A 2
C29' C 0.0956(12) 0.0097(14) 0.0808(5) 0.054(3) Uani 0.407(7) 1 d PDU A 2
H29D H 0.1522 -0.0228 0.1002 0.081 Uiso 0.407(7) 1 calc PR A 2
H29E H 0.1038 0.007 0.0458 0.081 Uiso 0.407(7) 1 calc PR A 2
H29F H 0.0418 -0.0431 0.0867 0.081 Uiso 0.407(7) 1 calc PR A 2
C30' C 0.1342(10) 0.3062(15) 0.0151(4) 0.048(2) Uani 0.407(7) 1 d PDU A 2
H30' H 0.0735 0.3522 0.0159 0.058 Uiso 0.407(7) 1 calc PR A 2
C31' C 0.1164(8) 0.1946(11) -0.0193(4) 0.058(2) Uani 0.407(7) 1 d PDU A 2
H31D H 0.0999 0.2255 -0.0529 0.086 Uiso 0.407(7) 1 calc PR A 2
H31E H 0.0648 0.1434 -0.0093 0.086 Uiso 0.407(7) 1 calc PR A 2
H31F H 0.1731 0.1422 -0.0179 0.086 Uiso 0.407(7) 1 calc PR A 2
C32' C 0.2051(9) 0.4007(16) -0.0005(6) 0.050(3) Uani 0.407(7) 1 d PDU A 2
H32D H 0.2686 0.369 0.0094 0.075 Uiso 0.407(7) 1 calc PR A 2
H32E H 0.1969 0.4829 0.0154 0.075 Uiso 0.407(7) 1 calc PR A 2
H32F H 0.1954 0.4113 -0.0362 0.075 Uiso 0.407(7) 1 calc PR A 2
C33 C 0.1425(2) 0.3963(3) 0.11094(13) 0.0326(8) Uani 1 1 d . A .
C34 C 0.0489(3) 0.4346(5) 0.10575(16) 0.0565(12) Uani 1 1 d . . .
H34 H 0.0031 0.3818 0.088 0.068 Uiso 1 1 calc R A .
C35 C 0.0211(3) 0.5471(5) 0.12571(18) 0.0649(14) Uani 1 1 d . A .
H35 H -0.0436 0.5684 0.1233 0.078 Uiso 1 1 calc R . .
C36 C 0.0862(3) 0.6278(4) 0.14890(16) 0.0486(11) Uani 1 1 d . . .
H36 H 0.0677 0.7088 0.1598 0.058 Uiso 1 1 calc R A .
C37 C 0.1787(2) 0.5917(3) 0.15655(13) 0.0349(8) Uani 1 1 d . A .
H37 H 0.2234 0.6469 0.1738 0.042 Uiso 1 1 calc R . .
C38 C 0.2078(2) 0.4748(3) 0.13928(11) 0.0264(7) Uani 1 1 d . . .
O1 O 0.35085(15) 0.2943(2) 0.16516(8) 0.0251(5) Uani 1 1 d . . .
O2 O 0.2070(2) -0.1036(3) 0.21026(10) 0.0520(7) Uani 1 1 d . . .
O3 O 0.1605(2) -0.0596(3) 0.28404(12) 0.0732(10) Uani 1 1 d . . .
O4 O 0.2960(2) -0.1373(3) 0.14917(11) 0.0615(9) Uani 1 1 d . . .
O5 O 0.4619(2) 0.1409(2) 0.01826(10) 0.0467(7) Uani 1 1 d . . .
O6 O 0.5767(2) 0.1532(3) 0.08121(12) 0.0608(9) Uani 1 1 d . . .
O7 O 0.3310(2) 0.0881(3) -0.03061(11) 0.0669(9) Uani 1 1 d . . .
P1 P 0.32944(6) 0.43501(8) 0.15768(3) 0.02252(19) Uani 1 1 d . A .
P2 P 0.26043(6) 0.34758(9) 0.27047(3) 0.0282(2) Uani 1 1 d . . .
Pd1 Pd 0.308393(18) 0.17741(2) 0.226343(9) 0.02891(8) Uani 1 1 d . A .
Pd2 Pd 0.320930(18) 0.17021(2) 0.099929(9) 0.02706(8) Uani 1 1 d . A .
C39 C 0.2100(11) 0.6726(15) 0.4312(6) 0.081(3) Uani 0.58(2) 1 d PDU B 1
H39A H 0.277 0.6479 0.4358 0.098 Uiso 0.58(2) 1 calc PR B 1
H39B H 0.1724 0.5948 0.4233 0.098 Uiso 0.58(2) 1 calc PR B 1
Cl1 Cl 0.1910(9) 0.7785(13) 0.3831(4) 0.091(3) Uani 0.58(2) 1 d PDU B 1
Cl2 Cl 0.1799(8) 0.7378(11) 0.4855(4) 0.092(2) Uani 0.58(2) 1 d PDU B 1
C39' C 0.2368(14) 0.727(2) 0.4482(7) 0.081(3) Uani 0.42(2) 1 d PDU B 2
H39C H 0.2379 0.634 0.4417 0.097 Uiso 0.42(2) 1 calc PR B 2
H39D H 0.3013 0.7528 0.4609 0.097 Uiso 0.42(2) 1 calc PR B 2
Cl1' Cl 0.2036(13) 0.8064(18) 0.3923(6) 0.092(4) Uani 0.42(2) 1 d PDU B 2
Cl2' Cl 0.1637(8) 0.7550(12) 0.4933(5) 0.0673(18) Uani 0.42(2) 1 d PDU B 2

loop_
_atom_site_aniso_label
_atom_site_aniso_U_11
_atom_site_aniso_U_22
_atom_site_aniso_U_33
_atom_site_aniso_U_23
_atom_site_aniso_U_13
_atom_site_aniso_U_12
C1 0.0294(18) 0.0238(18) 0.0241(17) 0.0016(14) 0.0048(14) -0.0038(14)
C2 0.0368(19) 0.028(2) 0.035(2) 0.0054(16) 0.0079(16) 0.0033(16)
C3 0.050(2) 0.030(2) 0.0296(19) 0.0107(16) 0.0073(17) 0.0023(18)
C4 0.048(2) 0.041(2) 0.031(2) 0.0020(18) 0.0167(17) -0.0106(19)
C5 0.038(2) 0.041(2) 0.042(2) 0.0008(18) 0.0183(17) 0.0042(18)
C6 0.0336(19) 0.031(2) 0.0286(19) 0.0048(15) 0.0061(15) 0.0040(16)
C7 0.0240(16) 0.0204(17) 0.0284(18) 0.0019(14) 0.0013(14) 0.0012(14)
C8 0.0330(18) 0.0265(18) 0.033(2) 0.0007(16) 0.0040(15) -0.0025(16)
C9 0.039(2) 0.022(2) 0.050(2) 0.0000(17) -0.0067(18) -0.0063(16)
C10 0.067(3) 0.031(2) 0.041(2) -0.0121(18) -0.002(2) -0.006(2)
C11 0.062(3) 0.036(2) 0.031(2) -0.0069(17) 0.0119(19) -0.007(2)
C12 0.0268(17) 0.0268(18) 0.0289(18) -0.0044(15) 0.0038(14) 0.0021(14)
C13 0.033(2) 0.055(3) 0.037(2) 0.0027(19) 0.0118(17) 0.0051(19)
C14 0.060(3) 0.099(4) 0.082(4) -0.019(3) 0.017(3) 0.035(3)
C15 0.033(2) 0.111(5) 0.084(4) 0.029(3) 0.010(2) -0.018(3)
C16 0.048(2) 0.041(2) 0.029(2) 0.0012(18) 0.0113(17) 0.0020(19)
C17 0.058(3) 0.047(3) 0.035(2) 0.0050(19) 0.0033(19) 0.000(2)
C18 0.068(3) 0.068(3) 0.040(2) 0.017(2) 0.017(2) -0.012(3)
C19 0.060(3) 0.028(2) 0.042(2) 0.0121(19) 0.003(2) -0.0051(19)
C20 0.047(2) 0.0209(19) 0.052(2) 0.0074(18) 0.009(2) -0.0006(18)
C21 0.071(3) 0.024(2) 0.047(3) 0.009(2) 0.012(2) -0.003(2)
C22 0.065(3) 0.034(2) 0.053(3) 0.010(2) 0.015(2) -0.012(2)
C23 0.046(2) 0.025(2) 0.038(2) -0.0063(17) 0.0142(19) -0.0005(17)
C24 0.043(2) 0.029(2) 0.036(2) 0.0022(17) 0.0132(18) 0.0057(17)
C25 0.044(2) 0.029(2) 0.053(3) -0.0044(19) 0.022(2) 0.0091(18)
C26 0.063(3) 0.034(2) 0.038(2) -0.0066(19) 0.015(2) 0.012(2)
P3 0.0313(5) 0.0330(5) 0.0322(5) -0.0066(4) 0.0021(4) -0.0042(4)
C27 0.035(3) 0.047(3) 0.064(6) -0.007(4) 0.000(4) -0.011(3)
C28 0.053(4) 0.055(5) 0.078(6) 0.000(4) 0.013(5) -0.024(4)
C29 0.055(4) 0.048(4) 0.085(7) -0.019(5) 0.002(6) -0.021(3)
C30 0.056(5) 0.050(3) 0.031(3) -0.003(2) 0.002(3) 0.007(4)
C31 0.059(5) 0.057(4) 0.036(4) 0.011(3) 0.005(4) 0.011(5)
C32 0.066(4) 0.080(5) 0.045(4) 0.003(4) -0.006(3) 0.013(4)
C27' 0.037(3) 0.048(4) 0.063(6) -0.007(4) 0.002(4) -0.013(3)
C28' 0.053(5) 0.057(7) 0.063(7) -0.010(5) 0.019(6) -0.030(5)
C29' 0.046(4) 0.048(4) 0.065(7) -0.007(6) -0.001(6) -0.017(4)
C30' 0.058(6) 0.051(4) 0.034(3) -0.002(3) -0.004(4) 0.001(5)
C31' 0.064(5) 0.066(5) 0.039(4) -0.007(4) -0.009(4) -0.007(4)
C32' 0.059(7) 0.053(5) 0.034(5) 0.006(4) -0.006(5) 0.005(5)
C33 0.0264(18) 0.035(2) 0.037(2) -0.0055(17) 0.0054(15) 0.0008(16)
C34 0.030(2) 0.069(3) 0.069(3) -0.026(3) -0.001(2) 0.004(2)
C35 0.029(2) 0.076(4) 0.089(4) -0.030(3) 0.001(2) 0.019(2)
C36 0.043(2) 0.043(2) 0.061(3) -0.009(2) 0.011(2) 0.019(2)
C37 0.036(2) 0.030(2) 0.041(2) 0.0000(17) 0.0093(17) 0.0030(16)
C38 0.0274(17) 0.0272(18) 0.0254(17) 0.0032(15) 0.0062(14) -0.0008(15)
O1 0.0333(12) 0.0174(11) 0.0252(12) 0.0009(9) 0.0062(10) 0.0004(10)
O2 0.0644(19) 0.0396(17) 0.0524(18) 0.0033(14) 0.0091(15) -0.0187(14)
O3 0.082(2) 0.075(2) 0.068(2) 0.0031(18) 0.0303(19) -0.0365(19)
O4 0.101(3) 0.0326(16) 0.0534(19) -0.0032(14) 0.0215(17) -0.0103(16)
O5 0.0609(18) 0.0366(16) 0.0479(17) 0.0040(13) 0.0291(14) 0.0043(14)
O6 0.0353(16) 0.056(2) 0.095(2) -0.0121(17) 0.0210(16) -0.0042(14)
O7 0.101(3) 0.064(2) 0.0355(17) -0.0090(16) 0.0040(17) 0.0162(19)
P1 0.0255(4) 0.0182(4) 0.0245(4) 0.0000(3) 0.0057(3) -0.0008(3)
P2 0.0299(5) 0.0294(5) 0.0269(5) 0.0009(4) 0.0096(4) -0.0026(4)
Pd1 0.03538(16) 0.02134(15) 0.03118(16) 0.00198(11) 0.00890(12) -0.00488(11)
Pd2 0.02993(14) 0.02319(15) 0.02970(15) -0.00393(11) 0.01046(11) -0.00324(11)
C39 0.070(6) 0.081(7) 0.098(7) 0.017(5) 0.030(5) 0.037(5)
Cl1 0.064(3) 0.118(5) 0.091(4) 0.006(3) 0.007(3) 0.023(4)
Cl2 0.097(4) 0.094(3) 0.083(4) 0.002(3) 0.006(3) 0.029(3)
C39' 0.073(6) 0.084(7) 0.089(6) 0.021(5) 0.023(5) 0.035(5)
Cl1' 0.077(5) 0.113(7) 0.083(5) 0.038(6) 0.000(4) 0.009(4)
Cl2' 0.058(3) 0.066(4) 0.079(4) 0.000(3) 0.014(2) -0.001(3)

loop_
_atom_type_symbol
_atom_type_description
_atom_type_scat_dispersion_real
_atom_type_scat_dispersion_imag
_atom_type_scat_source
C C 0.0033 0.0016 'International Tables Vol C Tables 4.2.6.8 and 6.1.1.4'
H H 0 0 'International Tables Vol C Tables 4.2.6.8 and 6.1.1.4'
O O 0.0106 0.006 'International Tables Vol C Tables 4.2.6.8 and 6.1.1.4'
P P 0.1023 0.0942 'International Tables Vol C Tables 4.2.6.8 and 6.1.1.4'
Pd Pd -0.9988 1.0072 'International Tables Vol C Tables 4.2.6.8 and 6.1.1.4'
Cl Cl 0.1484 0.1585 'International Tables Vol C Tables 4.2.6.8 and 6.1.1.4'

loop_
_geom_angle_atom_site_label_1
_geom_angle_atom_site_label_2
_geom_angle_atom_site_label_3
_geom_angle
C6 C1 C2 119.8(3)
C6 C1 P1 117.9(2)
C2 C1 P1 122.2(2)
C3 C2 C1 119.9(3)
C3 C2 H2 120.1
C1 C2 H2 120.1
C2 C3 C4 119.9(3)
C2 C3 H3 120
C4 C3 H3 120
C5 C4 C3 120.4(3)
C5 C4 H4 119.8
C3 C4 H4 119.8
C4 C5 C6 120.0(3)
C4 C5 H5 120
C6 C5 H5 120
C5 C6 C1 120.0(3)
C5 C6 H6 120
C1 C6 H6 120
C8 C7 C12 119.4(3)
C8 C7 P1 116.4(2)
C12 C7 P1 124.2(2)
C9 C8 C7 121.7(3)
C9 C8 H8 119.1
C7 C8 H8 119.1
C10 C9 C8 119.1(3)
C10 C9 H9 120.5
C8 C9 H9 120.5
C9 C10 C11 120.6(4)
C9 C10 H10 119.7
C11 C10 H10 119.7
C10 C11 C12 122.1(3)
C10 C11 H11 119
C12 C11 H11 119
C11 C12 C7 117.0(3)
C11 C12 P2 119.1(3)
C7 C12 P2 123.8(2)
C14 C13 C15 112.5(4)
C14 C13 P2 114.9(3)
C15 C13 P2 112.4(3)
C14 C13 H13 105.4
C15 C13 H13 105.4
P2 C13 H13 105.4
C13 C14 H14A 109.5
C13 C14 H14B 109.5
H14A C14 H14B 109.5
C13 C14 H14C 109.5
H14A C14 H14C 109.5
H14B C14 H14C 109.5
C13 C15 H15A 109.5
C13 C15 H15B 109.5
H15A C15 H15B 109.5
C13 C15 H15C 109.5
H15A C15 H15C 109.5
H15B C15 H15C 109.5
C17 C16 C18 110.1(3)
C17 C16 P2 109.4(3)
C18 C16 P2 112.9(3)
C17 C16 H16 110(2)
C18 C16 H16 107(2)
P2 C16 H16 108(2)
C16 C17 H17A 109.5
C16 C17 H17B 109.5
H17A C17 H17B 109.5
C16 C17 H17C 109.5
H17A C17 H17C 109.5
H17B C17 H17C 109.5
C16 C18 H18A 109.5
C16 C18 H18B 109.5
H18A C18 H18B 109.5
C16 C18 H18C 109.5
H18A C18 H18C 109.5
H18B C18 H18C 109.5
C20 C19 C22 106.5(4)
C20 C19 Pd1 73.4(2)
C22 C19 Pd1 108.4(3)
C20 C19 H19 127(2)
C22 C19 H19 114(2)
Pd1 C19 H19 120(3)
C21 C20 C19 107.9(3)
C21 C20 Pd1 111.4(3)
C19 C20 Pd1 67.1(2)
C21 C20 H20 115(2)
C19 C20 H20 130(2)
Pd1 C20 H20 116(2)
O4 C21 O2 118.2(4)
O4 C21 C20 132.9(4)
O2 C21 C20 109.0(3)
O3 C22 O2 120.0(4)
O3 C22 C19 131.8(4)
O2 C22 C19 108.3(3)
C24 C23 C26 106.9(3)
C24 C23 Pd2 73.0(2)
C26 C23 Pd2 106.0(2)
C24 C23 H23 128(3)
C26 C23 H23 119(3)
Pd2 C23 H23 114(3)
C23 C24 C25 108.5(3)
C23 C24 Pd2 67.9(2)
C25 C24 Pd2 106.0(2)
C23 C24 H24 128(2)
C25 C24 H24 120(2)
Pd2 C24 H24 113(2)
O6 C25 O5 118.7(4)
O6 C25 C24 133.5(4)
O5 C25 C24 107.8(3)
O7 C26 O5 120.4(4)
O7 C26 C23 131.8(4)
O5 C26 C23 107.8(3)
C33 P3 C27 106.5(4)
C33 P3 C30 105.0(4)
C27 P3 C30 106.2(5)
C33 P3 C27' 98.0(6)
C30 P3 C27' 116.2(7)
C33 P3 C30' 97.0(5)
C27 P3 C30' 96.3(6)
C27' P3 C30' 104.9(8)
C33 P3 Pd2 117.51(11)
C27 P3 Pd2 114.5(5)
C30 P3 Pd2 106.1(3)
C27' P3 Pd2 114.0(8)
C30' P3 Pd2 121.7(5)
C28 C27 C29 111.2(8)
C28 C27 P3 110.4(7)
C29 C27 P3 109.9(7)
C28 C27 H27 108.4
C29 C27 H27 108.4
P3 C27 H27 108.4
C32 C30 C31 113.6(7)
C32 C30 P3 114.8(6)
C31 C30 P3 110.2(7)
C32 C30 H30 105.8
C31 C30 H30 105.8
P3 C30 H30 105.8
C29' C27' C28' 108.8(11)
C29' C27' P3 109.9(11)
C28' C27' P3 110.0(10)
C29' C27' H27' 109.4
C28' C27' H27' 109.4
P3 C27' H27' 109.4
C27' C28' H28D 109.5
C27' C28' H28E 109.5
H28D C28' H28E 109.5
C27' C28' H28F 109.5
H28D C28' H28F 109.5
H28E C28' H28F 109.5
C27' C29' H29D 109.5
C27' C29' H29E 109.5
H29D C29' H29E 109.5
C27' C29' H29F 109.5
H29D C29' H29F 109.5
H29E C29' H29F 109.5
C31' C30' C32' 113.9(11)
C31' C30' P3 110.8(9)
C32' C30' P3 108.7(9)
C31' C30' H30' 107.7
C32' C30' H30' 107.7
P3 C30' H30' 107.7
C30' C31' H31D 109.5
C30' C31' H31E 109.5
H31D C31' H31E 109.5
C30' C31' H31F 109.5
H31D C31' H31F 109.5
H31E C31' H31F 109.5
C30' C32' H32D 109.5
C30' C32' H32E 109.5
H32D C32' H32E 109.5
C30' C32' H32F 109.5
H32D C32' H32F 109.5
H32E C32' H32F 109.5
C34 C33 C38 117.3(3)
C34 C33 P3 118.6(3)
C38 C33 P3 124.0(2)
C35 C34 C33 121.7(4)
C35 C34 H34 119.1
C33 C34 H34 119.1
C36 C35 C34 120.1(4)
C36 C35 H35 119.9
C34 C35 H35 119.9
C35 C36 C37 119.9(4)
C35 C36 H36 120
C37 C36 H36 120
C36 C37 C38 120.9(4)
C36 C37 H37 119.6
C38 C37 H37 119.6
C37 C38 C33 119.6(3)
C37 C38 P1 115.2(3)
C33 C38 P1 125.2(3)
P1 O1 Pd2 116.58(12)
P1 O1 Pd1 124.87(12)
Pd2 O1 Pd1 103.78(9)
C22 O2 C21 108.2(3)
C26 O5 C25 109.0(3)
O1 P1 C1 109.65(14)
O1 P1 C38 115.85(14)
C1 P1 C38 107.88(15)
O1 P1 C7 109.98(14)
C1 P1 C7 107.24(15)
C38 P1 C7 105.85(15)
C13 P2 C12 103.52(17)
C13 P2 C16 107.44(17)
C12 P2 C16 102.25(17)
C13 P2 Pd1 117.78(13)
C12 P2 Pd1 110.66(10)
C16 P2 Pd1 113.63(13)
C19 Pd1 C20 39.52(15)
C19 Pd1 O1 149.61(13)
C20 Pd1 O1 110.44(11)
C19 Pd1 P2 113.68(12)
C20 Pd1 P2 152.39(11)
O1 Pd1 P2 95.21(6)
C23 Pd2 C24 39.17(15)
C23 Pd2 O1 152.84(13)
C24 Pd2 O1 113.81(12)
C23 Pd2 P3 112.97(12)
C24 Pd2 P3 152.14(11)
O1 Pd2 P3 94.01(6)
Cl1 C39 Cl2 111.5(8)
Cl1 C39 H39A 109.3
Cl2 C39 H39A 109.3
Cl1 C39 H39B 109.3
Cl2 C39 H39B 109.3
H39A C39 H39B 108
Cl2' C39' Cl1' 114.2(11)
Cl2' C39' H39C 108.7
Cl1' C39' H39C 108.7
Cl2' C39' H39D 108.7
Cl1' C39' H39D 108.7
H39C C39' H39D 107.6

loop_
_geom_bond_atom_site_label_1
_geom_bond_atom_site_label_2
_geom_bond_distance
C1 C6 1.390(4)
C1 C2 1.392(5)
C1 P1 1.793(3)
C2 C3 1.385(5)
C2 H2 0.95
C3 C4 1.386(5)
C3 H3 0.95
C4 C5 1.377(5)
C4 H4 0.95
C5 C6 1.386(5)
C5 H5 0.95
C6 H6 0.95
C7 C8 1.397(4)
C7 C12 1.418(4)
C7 P1 1.813(3)
C8 C9 1.374(5)
C8 H8 0.95
C9 C10 1.370(5)
C9 H9 0.95
C10 C11 1.379(5)
C10 H10 0.95
C11 C12 1.397(5)
C11 H11 0.95
C12 P2 1.855(3)
C13 C14 1.512(6)
C13 C15 1.526(6)
C13 P2 1.850(4)
C13 H13 1
C14 H14A 0.98
C14 H14B 0.98
C14 H14C 0.98
C15 H15A 0.98
C15 H15B 0.98
C15 H15C 0.98
C16 C17 1.524(6)
C16 C18 1.528(5)
C16 P2 1.860(4)
C16 H16 0.91(4)
C17 H17A 0.98
C17 H17B 0.98
C17 H17C 0.98
C18 H18A 0.98
C18 H18B 0.98
C18 H18C 0.98
C19 C20 1.425(5)
C19 C22 1.468(6)
C19 Pd1 2.062(4)
C19 H19 0.930(10)
C20 C21 1.425(6)
C20 Pd1 2.146(4)
C20 H20 0.926(10)
C21 O4 1.201(5)
C21 O2 1.416(5)
C22 O3 1.195(5)
C22 O2 1.399(5)
C23 C24 1.408(5)
C23 C26 1.461(5)
C23 Pd2 2.065(4)
C23 H23 0.87(4)
C24 C25 1.438(5)
C24 Pd2 2.132(4)
C24 H24 0.927(10)
C25 O6 1.200(5)
C25 O5 1.408(5)
C26 O7 1.186(5)
C26 O5 1.402(5)
P3 C33 1.842(4)
P3 C27 1.843(9)
P3 C30 1.859(8)
P3 C27' 1.862(12)
P3 C30' 1.869(11)
P3 Pd2 2.2834(10)
C27 C28 1.502(10)
C27 C29 1.527(10)
C27 H27 1
C28 H28A 0.98
C28 H28B 0.98
C28 H28C 0.98
C29 H29A 0.98
C29 H29B 0.98
C29 H29C 0.98
C30 C32 1.509(11)
C30 C31 1.519(13)
C30 H30 1
C31 H31A 0.98
C31 H31B 0.98
C31 H31C 0.98
C32 H32A 0.98
C32 H32B 0.98
C32 H32C 0.98
C27' C29' 1.527(14)
C27' C28' 1.531(13)
C27' H27' 1
C28' H28D 0.98
C28' H28E 0.98
C28' H28F 0.98
C29' H29D 0.98
C29' H29E 0.98
C29' H29F 0.98
C30' C31' 1.508(17)
C30' C32' 1.518(15)
C30' H30' 1
C31' H31D 0.98
C31' H31E 0.98
C31' H31F 0.98
C32' H32D 0.98
C32' H32E 0.98
C32' H32F 0.98
C33 C34 1.395(5)
C33 C38 1.412(5)
C34 C35 1.382(6)
C34 H34 0.95
C35 C36 1.364(6)
C35 H35 0.95
C36 C37 1.374(5)
C36 H36 0.95
C37 C38 1.398(5)
C37 H37 0.95
C38 P1 1.810(3)
O1 P1 1.520(2)
O1 Pd2 2.214(2)
O1 Pd1 2.219(2)
P2 Pd1 2.3083(9)
C39 Cl1 1.722(10)
C39 Cl2 1.737(10)
C39 H39A 0.99
C39 H39B 0.99
C39' Cl2' 1.736(13)
C39' Cl1' 1.762(13)
C39' H39C 0.99
C39' H39D 0.99
